data_4071695
loop_
_publ_author_name
'Wang, Hong'
'Shen, Hao'
'Chan, Hoi-Shan'
'Xie, Zuowei'

_publ_section_title
;
 Synthesis and Structural Characterization of Group 4 Metal Complexes
 Bearing Pentavalent Phosphorus-Bridged Ligands
 [(C13H8)(iPr2N)P(&#x2212;O)(C2B10H10)]2&#x2212;and
 [(C13H9)(iPr2N)P(&#xE5FB;O)(C2B9H10)]2&#x2212;
;
_journal_issue 15
_journal_name_full Organometallics
_journal_page_first 3964
_journal_paper_doi 10.1021/om800319w
_journal_volume 27
_journal_year 2008
_chemical_formula_sum 'C33 H60 B10 N3 O3 P Zr'
_chemical_formula_weight 777.13
_chemical_name_systematic
; 
 ? 
;
_space_group_IT_number 14
_symmetry_cell_setting monoclinic
_symmetry_space_group_name_Hall '-P 2yn'
_symmetry_space_group_name_H-M 'P 1 21/n 1'
_atom_sites_solution_hydrogens geom
_atom_sites_solution_primary direct
_atom_sites_solution_secondary difmap
_audit_creation_method SHELXL-97
_cell_angle_alpha 90.00
_cell_angle_beta 95.732(2)
_cell_angle_gamma 90.00
_cell_formula_units_Z 4
_cell_length_a 9.0355(6)
_cell_length_b 26.3259(17)
_cell_length_c 17.6070(11)
_cell_measurement_temperature 293(2)
_cell_volume 4167.2(5)
_computing_cell_refinement 'BRUKER SMART CCD DIFFRACTOMETER'
_computing_data_collection 'BRUKER SMART CCD DIFFRACTOMETER'
_computing_data_reduction 'BRUKER SMART CCD DIFFRACTOMETER'
_computing_molecular_graphics 'SIEMENS SHELXTL'
_computing_publication_material 'SIEMENS SHELXTL'
_computing_structure_refinement 'SHELXL-97 (Sheldrick, 1997)'
_computing_structure_solution 'SHELXS-97 (Sheldrick, 1990)'
_diffrn_ambient_temperature 293(2)
_diffrn_measured_fraction_theta_full 0.998
_diffrn_measured_fraction_theta_max 0.998
_diffrn_measurement_device_type 'BRUKER SMART CCD DIFFRACTOMETER'
_diffrn_measurement_method 'OMEGA SCAN'
_diffrn_radiation_monochromator graphite
_diffrn_radiation_source 'fine-focus sealed tube'
_diffrn_radiation_type MoK\a
_diffrn_radiation_wavelength 0.71073
_diffrn_reflns_av_R_equivalents 0.1179
_diffrn_reflns_av_sigmaI/netI 0.1300
_diffrn_reflns_limit_h_max 10
_diffrn_reflns_limit_h_min -10
_diffrn_reflns_limit_k_max 30
_diffrn_reflns_limit_k_min -30
_diffrn_reflns_limit_l_max 20
_diffrn_reflns_limit_l_min -16
_diffrn_reflns_number 20528
_diffrn_reflns_theta_full 25.00
_diffrn_reflns_theta_max 25.00
_diffrn_reflns_theta_min 1.40
_exptl_absorpt_coefficient_mu 0.338
_exptl_absorpt_correction_T_max 1.0000
_exptl_absorpt_correction_T_min 0.606041
_exptl_absorpt_correction_type SADABS
_exptl_crystal_colour YELLOW
_exptl_crystal_density_diffrn 1.239
_exptl_crystal_density_method 'not measured'
_exptl_crystal_description BLOCK
_exptl_crystal_F_000 1632
_exptl_crystal_size_max 0.30
_exptl_crystal_size_mid 0.20
_exptl_crystal_size_min 0.10
_refine_diff_density_max 0.661
_refine_diff_density_min -0.685
_refine_diff_density_rms 0.097
_refine_ls_extinction_method none
_refine_ls_goodness_of_fit_ref 1.017
_refine_ls_hydrogen_treatment riding
_refine_ls_matrix_type full
_refine_ls_number_parameters 460
_refine_ls_number_reflns 6539
_refine_ls_number_restraints 27
_refine_ls_restrained_S_all 1.016
_refine_ls_R_factor_all 0.1899
_refine_ls_R_factor_gt 0.0927
_refine_ls_shift/su_max 0.039
_refine_ls_shift/su_mean 0.001
_refine_ls_structure_factor_coef Fsqd
_refine_ls_weighting_details 'calc w=1/[\s^2^(Fo^2^)+(0.1428P)^2^+14.6145P] where P=(Fo^2^+2Fc^2^)/3'
_refine_ls_weighting_scheme calc
_refine_ls_wR_factor_gt 0.2313
_refine_ls_wR_factor_ref 0.3111
_reflns_number_gt 3077
_reflns_number_total 6539
_reflns_threshold_expression >2sigma(I)
_cod_data_source_file om800319w-file001.cif
_cod_data_source_block 5(THF)
_cod_depositor_comments
;
The following automatic conversions were performed:

'_symmetry_cell_setting' value 'MONOCLINIC' changed to 'monoclinic'
according to /home/saulius/struct/CIF-dictionaries/cif_core.dic
dictionary named 'cif_core.dic' version 2.4.1 from 2010-06-29.

Automatic conversion script
Id: cif_fix_values 1715 2011-07-08 13:25:40Z adriana 
;
_cod_original_sg_symbol_H-M P2(1)/n
_cod_database_code 4071695

loop_
_symmetry_equiv_pos_as_xyz
'x, y, z'
'-x+1/2, y+1/2, -z+1/2'
'-x, -y, -z'
'x-1/2, -y-1/2, z-1/2'

loop_
_atom_site_label
_atom_site_type_symbol
_atom_site_fract_x
_atom_site_fract_y
_atom_site_fract_z
_atom_site_U_iso_or_equiv
_atom_site_adp_type
_atom_site_occupancy
_atom_site_symmetry_multiplicity
_atom_site_calc_flag
_atom_site_refinement_flags
Zr1 Zr 0.613195(5) 0.109889(2) 0.860088(2) 0.05620(1) Uani 1 1 d .
P1 P 0.518390(13) 0.112581(4) 0.669114(6) 0.05005(3) Uani 1 1 d .
N1 N 0.63475(4) 0.106252(14) 0.60549(2) 0.05904(12) Uani 1 1 d .
N2 N 0.47086(5) 0.127372(15) 0.93502(2) 0.07751(16) Uani 1 1 d .
N3 N 0.78753(5) 0.069490(16) 0.90823(2) 0.07534(15) Uani 1 1 d .
O1 O 0.59303(3) 0.132239(11) 0.745668(16) 0.05697(10) Uani 1 1 d .
O2 O 0.74345(3) 0.182999(9) 0.870522(12) 0.07608(12) Uani 1 1 d D
C1 C 0.45510(5) 0.048488(16) 0.70136(2) 0.05370(14) Uani 1 1 d .
C2 C 0.47918(5) 0.042571(17) 0.79948(2) 0.05432(14) Uani 1 1 d .
C11 C 0.37022(5) 0.149613(16) 0.63555(3) 0.05779(15) Uani 1 1 d .
C12 C 0.31443(6) 0.193452(16) 0.67047(3) 0.06813(17) Uani 1 1 d .
C13 C 0.35775(8) 0.21886(2) 0.73901(3) 0.0982(2) Uani 1 1 d .
H13A H 0.4385 0.2071 0.7711 0.118 Uiso 1 1 calc R
C14 C 0.27819(9) 0.26277(2) 0.75967(4) 0.1205(3) Uani 1 1 d .
H14A H 0.3073 0.2795 0.8053 0.145 Uiso 1 1 calc R
C15 C 0.16053(8) 0.28025(2) 0.71323(4) 0.1151(3) Uani 1 1 d .
H15A H 0.1112 0.3094 0.7267 0.138 Uiso 1 1 calc R
C16 C 0.11299(6) 0.25543(2) 0.64640(4) 0.0991(2) Uani 1 1 d .
H16A H 0.0293 0.2672 0.6166 0.119 Uiso 1 1 calc R
C17 C 0.18894(6) 0.212492(18) 0.62238(3) 0.07786(19) Uani 1 1 d .
C18 C 0.16604(5) 0.180156(17) 0.55555(3) 0.06631(17) Uani 1 1 d .
C19 C 0.06395(6) 0.18261(2) 0.49082(3) 0.0925(2) Uani 1 1 d .
H19A H -0.0061 0.2086 0.4851 0.111 Uiso 1 1 calc R
C20 C 0.06908(6) 0.14613(2) 0.43613(3) 0.1021(2) Uani 1 1 d .
H20A H -0.0005 0.1462 0.3935 0.123 Uiso 1 1 calc R
C21 C 0.17529(6) 0.10982(2) 0.44393(3) 0.1035(2) Uani 1 1 d .
H21A H 0.1777 0.0860 0.4051 0.124 Uiso 1 1 calc R
C22 C 0.27795(6) 0.106185(19) 0.50481(3) 0.07026(17) Uani 1 1 d .
H22A H 0.3486 0.0804 0.5076 0.084 Uiso 1 1 calc R
C23 C 0.27660(5) 0.142157(17) 0.56428(3) 0.06021(16) Uani 1 1 d .
C24 C 0.75984(6) 0.06772(2) 0.61214(3) 0.08504(19) Uani 1 1 d .
H24A H 0.7308 0.0419 0.6479 0.102 Uiso 1 1 calc R
C25 C 0.78608(7) 0.03973(2) 0.54186(4) 0.1229(3) Uani 1 1 d .
H25A H 0.6947 0.0246 0.5204 0.184 Uiso 1 1 calc R
H25B H 0.8588 0.0136 0.5540 0.184 Uiso 1 1 calc R
H25C H 0.8218 0.0628 0.5056 0.184 Uiso 1 1 calc R
C26 C 0.90238(6) 0.09157(4) 0.65056(4) 0.1534(4) Uani 1 1 d .
H26A H 0.9798 0.0665 0.6558 0.230 Uiso 1 1 calc R
H26B H 0.8848 0.1040 0.7001 0.230 Uiso 1 1 calc R
H26C H 0.9321 0.1192 0.6199 0.230 Uiso 1 1 calc R
C27 C 0.65848(8) 0.14983(2) 0.55305(3) 0.1073(3) Uani 1 1 d .
H27 H 0.7632 0.1403 0.5523 0.129 Uiso 1 1 calc R
C28 C 0.70288(7) 0.198465(19) 0.59118(4) 0.1058(3) Uani 1 1 d .
H28A H 0.7179 0.2237 0.5533 0.159 Uiso 1 1 calc R
H28B H 0.7936 0.1937 0.6237 0.159 Uiso 1 1 calc R
H28C H 0.6259 0.2095 0.6212 0.159 Uiso 1 1 calc R
C29 C 0.63598(9) 0.14474(2) 0.47557(3) 0.1221(3) Uani 1 1 d .
H29A H 0.6595 0.1761 0.4518 0.183 Uiso 1 1 calc R
H29B H 0.5338 0.1362 0.4610 0.183 Uiso 1 1 calc R
H29C H 0.6988 0.1183 0.4594 0.183 Uiso 1 1 calc R
C30 C 0.32856(7) 0.15391(3) 0.91949(4) 0.1297(3) Uani 1 1 d .
H30A H 0.2833 0.1579 0.9662 0.195 Uiso 1 1 calc R
H30B H 0.2639 0.1345 0.8839 0.195 Uiso 1 1 calc R
H30C H 0.3452 0.1867 0.8982 0.195 Uiso 1 1 calc R
C31 C 0.49680(10) 0.11826(3) 1.01479(4) 0.1655(4) Uani 1 1 d .
H31A H 0.4132 0.1300 1.0395 0.248 Uiso 1 1 calc R
H31B H 0.5847 0.1361 1.0350 0.248 Uiso 1 1 calc R
H31C H 0.5100 0.0825 1.0237 0.248 Uiso 1 1 calc R
C32 C 0.78806(9) 0.03588(2) 0.97457(3) 0.1312(3) Uani 1 1 d .
H32A H 0.8858 0.0219 0.9864 0.197 Uiso 1 1 calc R
H32B H 0.7181 0.0088 0.9633 0.197 Uiso 1 1 calc R
H32C H 0.7606 0.0549 1.0175 0.197 Uiso 1 1 calc R
C33 C 0.91861(8) 0.06737(3) 0.87431(5) 0.1584(4) Uani 1 1 d .
H33A H 0.9897 0.0471 0.9051 0.238 Uiso 1 1 calc R
H33B H 0.9572 0.1011 0.8698 0.238 Uiso 1 1 calc R
H33C H 0.9001 0.0525 0.8245 0.238 Uiso 1 1 calc R
C34 C 0.79604(5) 0.199173(16) 0.94313(2) 0.1906(4) Uani 1 1 d D
H34A H 0.8355 0.1705 0.9734 0.229 Uiso 1 1 calc R
H34B H 0.7156 0.2141 0.9682 0.229 Uiso 1 1 calc R
C35 C 0.90974(4) 0.235836(12) 0.936809(18) 0.1865(4) Uani 1 1 d D
H35A H 0.9066 0.2621 0.9752 0.224 Uiso 1 1 calc R
H35B H 1.0072 0.2201 0.9423 0.224 Uiso 1 1 calc R
C36 C 0.87680(5) 0.256095(11) 0.862514(17) 0.1608(3) Uani 1 1 d D
H36A H 0.9675 0.2639 0.8397 0.193 Uiso 1 1 calc R
H36B H 0.8180 0.2868 0.8640 0.193 Uiso 1 1 calc R
C37 C 0.79489(5) 0.217404(13) 0.82046(2) 0.1722(3) Uani 1 1 d D
H37A H 0.7118 0.2323 0.7891 0.207 Uiso 1 1 calc R
H37B H 0.8582 0.2003 0.7871 0.207 Uiso 1 1 calc R
B3 B 0.30435(6) 0.05669(2) 0.75295(3) 0.05767(18) Uani 1 1 d .
H3 H 0.2487 0.0935 0.7584 0.069 Uiso 1 1 calc R
B4 B 0.28910(6) 0.02147(2) 0.66644(3) 0.06276(19) Uani 1 1 d .
H4 H 0.2212 0.0351 0.6151 0.075 Uiso 1 1 calc R
B5 B 0.45973(6) -0.00985(2) 0.65991(3) 0.06310(19) Uani 1 1 d .
H5 H 0.5044 -0.0167 0.6049 0.076 Uiso 1 1 calc R
B6 B 0.57686(6) 0.00480(2) 0.74359(3) 0.05728(18) Uani 1 1 d .
H6 H 0.6982 0.0082 0.7434 0.069 Uiso 1 1 calc R
B7 B 0.32689(6) 0.01262(2) 0.82802(3) 0.0652(2) Uani 1 1 d .
H7 H 0.2835 0.0205 0.8830 0.078 Uiso 1 1 calc R
B8 B 0.20856(7) -0.00178(2) 0.74522(3) 0.0695(2) Uani 1 1 d .
H8 H 0.0871 -0.0036 0.7461 0.083 Uiso 1 1 calc R
B9 B 0.30074(7) -0.04293(2) 0.68771(3) 0.0735(2) Uani 1 1 d .
H9 H 0.2404 -0.0716 0.6512 0.088 Uiso 1 1 calc R
B10 B 0.48396(7) -0.05453(2) 0.73493(4) 0.0770(2) Uani 1 1 d .
H10 H 0.5433 -0.0905 0.7287 0.092 Uiso 1 1 calc R
B11 B 0.49533(7) -0.02011(2) 0.82142(4) 0.0714(2) Uani 1 1 d .
H11 H 0.5631 -0.0342 0.8724 0.086 Uiso 1 1 calc R
B12 B 0.32642(7) -0.04928(2) 0.78875(3) 0.0706(2) Uani 1 1 d .
H12 H 0.2834 -0.0822 0.8181 0.085 Uiso 1 1 calc R
O3 O 0.93472(8) -0.138793(12) 0.915908(14) 0.2897(5) Uani 1 1 d D
C40 C 0.92437(5) -0.121340(14) 0.788592(15) 0.1840(4) Uani 1 1 d D
H40A H 0.8860 -0.0981 0.7486 0.221 Uiso 1 1 calc R
H40B H 1.0226 -0.1331 0.7792 0.221 Uiso 1 1 calc R
C38 C 0.94817(5) -0.17034(2) 0.85466(2) 0.4049(13) Uani 1 1 d D
H38A H 0.9497 -0.2055 0.8712 0.486 Uiso 1 1 calc R
H38B H 1.0404 -0.1633 0.8328 0.486 Uiso 1 1 calc R
C41 C 0.92113(15) -0.100345(16) 0.862755(17) 0.2607(7) Uani 1 1 d D
H41A H 1.0021 -0.0763 0.8729 0.313 Uiso 1 1 calc R
H41B H 0.8282 -0.0824 0.8659 0.313 Uiso 1 1 calc R
C39 C 0.82502(4) -0.161921(16) 0.799111(19) 0.4103(12) Uani 1 1 d D
H39A H 0.8119 -0.1865 0.7580 0.492 Uiso 1 1 calc R
H39B H 0.7322 -0.1526 0.8188 0.492 Uiso 1 1 calc R

loop_
_atom_site_aniso_label
_atom_site_aniso_U_11
_atom_site_aniso_U_22
_atom_site_aniso_U_33
_atom_site_aniso_U_23
_atom_site_aniso_U_13
_atom_site_aniso_U_12
Zr1 0.06613(3) 0.05769(2) 0.04243(2) 0.00131(2) -0.00628(2) -0.00318(2)
P1 0.05472(6) 0.04829(6) 0.04441(6) 0.00512(6) -0.00854(5) -0.00561(6)
N1 0.0577(2) 0.0617(2) 0.0571(2) 0.01879(19) 0.00271(18) -0.00127(19)
N2 0.1060(3) 0.0660(2) 0.0584(2) -0.0055(2) -0.0023(2) -0.0128(2)
N3 0.0861(3) 0.0826(3) 0.0539(2) -0.0041(2) -0.0103(2) -0.0055(2)
O1 0.06845(19) 0.04940(15) 0.05120(17) 0.00451(14) -0.00321(15) -0.01025(14)
O2 0.0878(2) 0.0759(2) 0.06041(19) -0.00276(18) -0.01318(18) -0.02237(18)
C1 0.0534(3) 0.0565(2) 0.0497(2) -0.0003(2) -0.0025(2) -0.0001(2)
C2 0.0594(3) 0.0598(3) 0.0412(2) 0.0088(2) -0.0078(2) -0.0045(2)
C11 0.0642(3) 0.0529(2) 0.0541(3) 0.0013(2) -0.0051(2) 0.0022(2)
C12 0.0806(3) 0.0419(2) 0.0802(3) 0.0113(2) -0.0001(3) -0.0035(2)
C13 0.1366(5) 0.0665(3) 0.0861(4) -0.0131(3) -0.0152(4) 0.0082(4)
C14 0.1896(7) 0.0640(3) 0.1071(5) -0.0184(4) 0.0106(5) 0.0098(4)
C15 0.1413(5) 0.0734(3) 0.1346(5) 0.0166(4) 0.0344(4) 0.0359(4)
C16 0.0820(4) 0.0801(4) 0.1394(5) 0.0236(4) 0.0313(3) 0.0130(3)
C17 0.0742(3) 0.0554(3) 0.1037(4) 0.0266(3) 0.0078(3) 0.0132(3)
C18 0.0680(3) 0.0620(3) 0.0652(3) 0.0195(2) -0.0119(3) 0.0100(2)
C19 0.0685(3) 0.0922(4) 0.1119(4) 0.0428(3) -0.0152(3) 0.0049(3)
C20 0.0882(4) 0.1204(5) 0.0886(4) 0.0309(4) -0.0369(3) -0.0043(4)
C21 0.0911(4) 0.1308(5) 0.0809(4) 0.0335(4) -0.0287(3) -0.0133(4)
C22 0.0728(3) 0.0693(3) 0.0648(3) 0.0115(3) -0.0124(3) -0.0069(3)
C23 0.0570(3) 0.0599(3) 0.0609(3) 0.0139(2) -0.0085(2) -0.0078(2)
C24 0.0786(3) 0.1063(4) 0.0711(3) 0.0458(3) 0.0121(3) -0.0129(3)
C25 0.1187(5) 0.0981(4) 0.1523(6) -0.0232(4) 0.0151(5) 0.0362(4)
C26 0.0515(4) 0.2885(11) 0.1184(6) 0.0167(6) -0.0002(4) -0.0059(5)
C27 0.1856(6) 0.0833(4) 0.0573(3) 0.0144(3) 0.0329(4) -0.0334(4)
C28 0.1103(5) 0.0554(3) 0.1518(6) 0.0068(4) 0.0132(4) 0.0043(3)
C29 0.1904(7) 0.1188(5) 0.0528(3) 0.0304(3) -0.0087(4) -0.0308(5)
C30 0.1199(5) 0.1550(6) 0.1208(5) 0.0273(5) 0.0454(4) 0.0307(5)
C31 0.1957(7) 0.2323(9) 0.0727(4) 0.0119(5) 0.0338(5) 0.0696(6)
C32 0.2039(7) 0.1095(5) 0.0752(4) 0.0380(4) -0.0110(5) 0.0132(5)
C33 0.1269(6) 0.2014(8) 0.1465(7) 0.0297(6) 0.0119(5) 0.0406(6)
C34 0.2733(8) 0.1831(6) 0.1063(5) -0.0233(5) -0.0266(6) -0.1333(5)
C35 0.2002(6) 0.1794(6) 0.1661(7) -0.0120(6) -0.0500(6) -0.1211(4)
C36 0.2135(7) 0.1367(5) 0.1255(6) -0.0049(5) -0.0156(6) -0.1010(4)
C37 0.2584(7) 0.1445(5) 0.1000(5) 0.0316(4) -0.0489(5) -0.1237(4)
B3 0.0565(3) 0.0577(3) 0.0592(3) 0.0124(3) 0.0077(3) -0.0019(3)
B4 0.0546(3) 0.0782(4) 0.0538(3) -0.0018(3) -0.0029(3) -0.0127(3)
B5 0.0630(3) 0.0605(3) 0.0676(3) -0.0067(3) 0.0156(3) -0.0105(3)
B6 0.0617(3) 0.0548(3) 0.0554(3) 0.0082(3) 0.0059(3) 0.0100(3)
B7 0.0676(3) 0.0725(3) 0.0565(3) 0.0066(3) 0.0117(3) -0.0114(3)
B8 0.0570(3) 0.0892(4) 0.0614(3) 0.0092(3) 0.0013(3) -0.0160(3)
B9 0.0923(4) 0.0652(3) 0.0608(3) 0.0041(3) -0.0033(3) -0.0302(3)
B10 0.0878(4) 0.0552(3) 0.0897(4) 0.0107(3) 0.0175(4) -0.0038(3)
B11 0.0767(4) 0.0622(3) 0.0730(4) 0.0273(3) -0.0032(3) -0.0015(3)
B12 0.0767(4) 0.0629(3) 0.0716(4) 0.0116(3) 0.0039(3) -0.0158(3)
O3 0.3994(11) 0.3985(12) 0.0805(4) 0.0152(6) 0.0702(5) 0.0041(10)
C40 0.2157(8) 0.2480(9) 0.0835(5) 0.0081(6) -0.0086(6) -0.1015(7)
C38 0.792(3) 0.0876(6) 0.3531(17) -0.0565(9) 0.1472(19) 0.0024(14)
C41 0.3792(17) 0.2209(10) 0.1908(9) -0.0725(8) 0.0721(10) 0.0361(11)
C39 0.2148(11) 0.3281(17) 0.644(3) -0.0866(18) -0.1746(13) -0.0584(12)

loop_
_atom_type_symbol
_atom_type_description
_atom_type_scat_dispersion_real
_atom_type_scat_dispersion_imag
_atom_type_scat_source
C C 0.0033 0.0016 'International Tables Vol C Tables 4.2.6.8 and 6.1.1.4'
H H 0.0000 0.0000 'International Tables Vol C Tables 4.2.6.8 and 6.1.1.4'
B B 0.0013 0.0007 'International Tables Vol C Tables 4.2.6.8 and 6.1.1.4'
N N 0.0061 0.0033 'International Tables Vol C Tables 4.2.6.8 and 6.1.1.4'
O O 0.0106 0.0060 'International Tables Vol C Tables 4.2.6.8 and 6.1.1.4'
P P 0.1023 0.0942 'International Tables Vol C Tables 4.2.6.8 and 6.1.1.4'
Zr Zr -2.9673 0.5597 'International Tables Vol C Tables 4.2.6.8 and 6.1.1.4'

loop_
_geom_angle_atom_site_label_1
_geom_angle_atom_site_label_2
_geom_angle_atom_site_label_3
_geom_angle
N2 Zr1 N3 111.932(17)
N2 Zr1 O1 125.123(15)
N3 Zr1 O1 122.908(15)
N2 Zr1 O2 96.628(14)
N3 Zr1 O2 92.094(15)
O1 Zr1 O2 80.366(10)
N2 Zr1 C2 97.954(17)
N3 Zr1 C2 97.995(17)
O1 Zr1 C2 77.433(13)
O2 Zr1 C2 157.682(12)
O1 P1 N1 112.539(19)
O1 P1 C11 111.75(2)
N1 P1 C11 111.03(2)
O1 P1 C1 99.028(18)
N1 P1 C1 110.69(2)
C11 P1 C1 111.27(2)
C27 N1 C24 114.09(4)
C27 N1 P1 119.28(3)
C24 N1 P1 123.12(3)
C31 N2 C30 108.66(5)
C31 N2 Zr1 124.31(5)
C30 N2 Zr1 126.95(4)
C33 N3 C32 112.71(5)
C33 N3 Zr1 120.52(4)
C32 N3 Zr1 126.45(4)
P1 O1 Zr1 137.724(18)
C37 O2 C34 106.37(3)
C37 O2 Zr1 135.78(2)
C34 O2 Zr1 117.76(2)
B5 C1 B6 62.44(3)
B5 C1 B4 62.03(3)
B6 C1 B4 112.22(4)
B5 C1 B3 113.15(4)
B6 C1 B3 111.29(4)
B4 C1 B3 62.16(3)
B5 C1 C2 109.97(3)
B6 C1 C2 59.52(3)
B4 C1 C2 109.83(3)
B3 C1 C2 60.76(3)
B5 C1 P1 131.02(3)
B6 C1 P1 122.09(3)
B4 C1 P1 122.86(3)
B3 C1 P1 109.00(3)
C2 C1 P1 111.72(3)
B11 C2 B7 62.41(3)
B11 C2 B6 61.76(3)
B7 C2 B6 112.32(4)
B11 C2 C1 108.35(3)
B7 C2 C1 108.18(3)
B6 C2 C1 59.75(3)
B11 C2 B3 111.53(4)
B7 C2 B3 61.15(3)
B6 C2 B3 110.47(3)
C1 C2 B3 59.57(3)
B11 C2 Zr1 127.08(3)
B7 C2 Zr1 127.69(3)
B6 C2 Zr1 115.48(3)
C1 C2 Zr1 113.29(3)
B3 C2 Zr1 117.07(3)
C12 C11 C23 106.35(4)
C12 C11 P1 127.65(3)
C23 C11 P1 126.00(3)
C13 C12 C11 132.73(5)
C13 C12 C17 118.52(5)
C11 C12 C17 108.74(4)
C12 C13 C14 120.11(5)
C15 C14 C13 120.39(6)
C14 C15 C16 120.89(6)
C15 C16 C17 121.17(5)
C16 C17 C12 118.86(5)
C16 C17 C18 132.85(5)
C12 C17 C18 108.29(4)
C19 C18 C23 121.68(4)
C19 C18 C17 131.70(5)
C23 C18 C17 106.59(4)
C20 C19 C18 118.57(5)
C21 C20 C19 120.00(5)
C22 C21 C20 123.75(6)
C21 C22 C23 119.03(5)
C18 C23 C22 116.93(4)
C18 C23 C11 110.03(4)
C22 C23 C11 133.03(4)
C25 C24 N1 116.71(4)
C25 C24 C26 112.11(5)
N1 C24 C26 110.40(5)
C29 C27 C28 122.94(5)
C29 C27 N1 121.54(5)
C28 C27 N1 115.49(4)
O2 C34 C35 108.68(3)
C36 C35 C34 103.95(3)
C35 C36 C37 105.15(3)
O2 C37 C36 109.22(3)
C1 B3 C2 59.67(3)
C1 B3 B7 105.99(4)
C2 B3 B7 58.28(3)
C1 B3 B8 104.91(4)
C2 B3 B8 105.33(4)
B7 B3 B8 60.04(3)
C1 B3 B4 58.72(3)
C2 B3 B4 106.28(4)
B7 B3 B4 107.09(4)
B8 B3 B4 58.89(3)
C1 B4 B9 107.16(4)
C1 B4 B8 106.25(4)
B9 B4 B8 60.41(4)
C1 B4 B5 58.58(3)
B9 B4 B5 61.50(3)
B8 B4 B5 108.99(4)
C1 B4 B3 59.12(3)
B9 B4 B3 109.06(4)
B8 B4 B3 60.20(3)
B5 B4 B3 107.86(4)
C1 B5 B4 59.39(3)
C1 B5 B10 106.66(4)
B4 B5 B10 107.87(4)
C1 B5 B6 58.97(3)
B4 B5 B6 107.35(4)
B10 B5 B6 60.19(3)
C1 B5 B9 105.48(4)
B4 B5 B9 58.56(3)
B10 B5 B9 60.94(3)
B6 B5 B9 107.95(4)
C2 B6 C1 60.73(3)
C2 B6 B11 58.89(3)
C1 B6 B11 106.87(4)
C2 B6 B5 107.85(4)
C1 B6 B5 58.59(3)
B11 B6 B5 107.90(4)
C2 B6 B10 107.19(4)
C1 B6 B10 106.07(4)
B11 B6 B10 60.24(3)
B5 B6 B10 59.82(3)
C2 B7 B3 60.57(3)
C2 B7 B8 107.26(4)
B3 B7 B8 60.24(3)
C2 B7 B11 58.60(3)
B3 B7 B11 108.03(4)
B8 B7 B11 107.28(4)
C2 B7 B12 106.33(4)
B3 B7 B12 108.59(4)
B8 B7 B12 60.06(3)
B11 B7 B12 59.51(3)
B4 B8 B9 59.70(3)
B4 B8 B7 108.45(4)
B9 B8 B7 109.12(4)
B4 B8 B3 60.91(3)
B9 B8 B3 109.06(4)
B7 B8 B3 59.72(3)
B4 B8 B12 108.22(4)
B9 B8 B12 60.77(3)
B7 B8 B12 60.23(3)
B3 B8 B12 108.31(4)
B4 B9 B8 59.89(3)
B4 B9 B12 107.84(4)
B8 B9 B12 60.10(3)
B4 B9 B5 59.94(3)
B8 B9 B5 107.37(4)
B12 B9 B5 106.93(4)
B4 B9 B10 107.32(4)
B8 B9 B10 107.83(4)
B12 B9 B10 60.06(3)
B5 B9 B10 58.89(3)
B5 B10 B11 107.19(4)
B5 B10 B6 59.99(3)
B11 B10 B6 59.17(3)
B5 B10 B12 107.36(4)
B11 B10 B12 59.04(3)
B6 B10 B12 106.31(4)
B5 B10 B9 60.18(3)
B11 B10 B9 106.40(4)
B6 B10 B9 107.20(4)
B12 B10 B9 59.31(3)
C2 B11 B6 59.34(3)
C2 B11 B12 107.38(4)
B6 B11 B12 109.18(4)
C2 B11 B7 58.99(3)
B6 B11 B7 107.62(4)
B12 B11 B7 60.44(3)
C2 B11 B10 107.83(4)
B6 B11 B10 60.60(3)
B12 B11 B10 61.23(4)
B7 B11 B10 109.35(4)
B11 B12 B8 107.42(4)
B11 B12 B7 60.04(3)
B8 B12 B7 59.71(3)
B11 B12 B9 108.01(4)
B8 B12 B9 59.14(3)
B7 B12 B9 107.41(4)
B11 B12 B10 59.73(4)
B8 B12 B10 107.54(4)
B7 B12 B10 107.84(4)
B9 B12 B10 60.64(4)
C41 O3 C38 85.40(3)
C39 C40 C41 95.83(5)
C39 C40 C38 52.48(2)
C41 C40 C38 71.68(3)
O3 C38 C39 108.69(4)
O3 C38 C40 93.56(3)
C39 C38 C40 52.26(3)
O3 C38 C41 47.29(2)
C39 C38 C41 78.43(4)
C40 C38 C41 46.295(19)
O3 C41 C40 109.29(4)
O3 C41 C38 47.31(2)
C40 C41 C38 62.02(2)
C40 C39 C38 75.26(3)

loop_
_geom_bond_atom_site_label_1
_geom_bond_atom_site_label_2
_geom_bond_distance
Zr1 N2 1.9862(5)
Zr1 N3 2.0160(4)
Zr1 O1 2.0892(3)
Zr1 O2 2.2539(3)
Zr1 C2 2.3426(4)
P1 O1 1.5355(3)
P1 N1 1.6197(4)
P1 C11 1.7129(5)
P1 C1 1.8871(5)
N1 C27 1.5014(7)
N1 C24 1.5144(7)
N2 C31 1.4211(8)
N2 C30 1.4648(8)
N3 C33 1.3798(9)
N3 C32 1.4649(7)
O2 C37 1.3766(5)
O2 C34 1.3857(4)
C1 B5 1.7028(7)
C1 B6 1.7096(7)
C1 B4 1.7174(7)
C1 B3 1.7246(7)
C1 C2 1.7264(6)
C2 B11 1.6977(7)
C2 B7 1.7047(8)
C2 B6 1.7057(7)
C2 B3 1.7453(7)
C11 C12 1.4233(7)
C11 C23 1.4549(6)
C12 C13 1.4010(8)
C12 C17 1.4359(7)
C13 C14 1.4275(9)
C14 C15 1.3553(10)
C15 C16 1.3768(9)
C16 C17 1.4091(8)
C17 C18 1.4503(7)
C18 C19 1.3942(7)
C18 C23 1.4113(6)
C19 C20 1.3639(8)
C20 C21 1.3518(9)
C21 C22 1.3491(7)
C22 C23 1.4127(7)
C24 C25 1.4795(9)
C24 C26 1.5285(9)
C27 C29 1.3657(7)
C27 C28 1.4822(8)
C34 C35 1.4220(5)
C35 C36 1.4165(4)
C36 C37 1.4227(5)
B3 B7 1.7553(8)
B3 B8 1.7644(8)
B3 B4 1.7768(8)
B4 B9 1.7373(8)
B4 B8 1.7408(8)
B4 B5 1.7623(8)
B5 B10 1.7658(9)
B5 B6 1.7687(8)
B5 B9 1.7894(9)
B6 B11 1.7469(8)
B6 B10 1.7724(8)
B7 B8 1.7608(8)
B7 B11 1.7629(8)
B7 B12 1.7700(8)
B8 B9 1.7497(9)
B8 B12 1.7670(8)
B9 B12 1.7788(9)
B9 B10 1.8028(9)
B10 B11 1.7661(9)
B10 B12 1.7925(9)
B11 B12 1.7535(8)
O3 C41 1.3757(5)
O3 C38 1.3760(5)
C40 C39 1.4194(6)
C40 C41 1.4209(5)
C40 C38 1.7359(6)
C38 C39 1.4235(5)
C38 C41 1.8660(7)
